data_4027156
loop_
_publ_author_name
'Fei Wang'
'Chao Chen'
'Geng Deng'
'Chanjuan Xi'

_publ_contact_author
;
Chanjuan_Xi
Department_of_Chemistry
Tsinghua_University
Beijing_100084
China
;
_publ_section_title
;
 Concise Approach to Benzisothiazol-3(2H)-one via Copper-Catalyzed Tandem
 Reaction of o-Bromobenzamide and Potassium Thiocyanate in Water
;
_journal_name_full 'Journal of Organic Chemistry'
_journal_page_first 4148
_journal_page_last 4151
_journal_paper_doi 10.1021/jo300250x
_journal_volume 77
_journal_year 2012
_chemical_formula_sum 'C7 H5 N O S'
_chemical_formula_weight 151.18
_chemical_name_systematic
;
 ?
;
_space_group_IT_number 2
_symmetry_cell_setting triclinic
_symmetry_space_group_name_Hall '-P 1'
_symmetry_space_group_name_H-M 'P -1'
_atom_sites_solution_hydrogens geom
_atom_sites_solution_primary direct
_atom_sites_solution_secondary difmap
_audit_creation_method SHELXL-97
_cell_angle_alpha 101.66(3)
_cell_angle_beta 92.96(3)
_cell_angle_gamma 96.79(3)
_cell_formula_units_Z 4
_cell_length_a 6.9074(14)
_cell_length_b 8.0365(16)
_cell_length_c 12.211(2)
_cell_measurement_reflns_used 2366
_cell_measurement_temperature 173(2)
_cell_measurement_theta_max 27.49
_cell_measurement_theta_min 1.71
_cell_volume 657.2(2)
_computing_cell_refinement 'CrystalClear (Rigaku Inc., 2007)'
_computing_data_collection 'CrystalClear (Rigaku Inc., 2007)'
_computing_data_reduction 'CrystalClear (Rigaku Inc., 2007)'
_computing_molecular_graphics 'XP in Siemens SHELXTL (Sheldrick, 1994)'
_computing_publication_material 'SHELX97 (Sheldrick, 1997)'
_computing_structure_refinement 'SHELXL-97 (Sheldrick, 1997)'
_computing_structure_solution 'SHELXS-97 (Sheldrick, 1990)'
_diffrn_ambient_temperature 173(2)
_diffrn_measured_fraction_theta_full 0.991
_diffrn_measured_fraction_theta_max 0.991
_diffrn_measurement_device_type 'MM007-HF CCD(Saturn 724+)'
_diffrn_measurement_method '\w scans at fixed \c = 45\%'
_diffrn_radiation_monochromator Confocal
_diffrn_radiation_source 'rotating anode'
_diffrn_radiation_type MoK\a
_diffrn_radiation_wavelength 0.71073
_diffrn_reflns_av_R_equivalents 0.0357
_diffrn_reflns_av_sigmaI/netI 0.0410
_diffrn_reflns_limit_h_max 8
_diffrn_reflns_limit_h_min -8
_diffrn_reflns_limit_k_max 10
_diffrn_reflns_limit_k_min -10
_diffrn_reflns_limit_l_max 15
_diffrn_reflns_limit_l_min -15
_diffrn_reflns_number 5902
_diffrn_reflns_theta_full 27.49
_diffrn_reflns_theta_max 27.49
_diffrn_reflns_theta_min 1.71
_diffrn_standards_decay_% none
_diffrn_standards_interval_count none
_diffrn_standards_interval_time none
_diffrn_standards_number none
_exptl_absorpt_coefficient_mu 0.406
_exptl_absorpt_correction_T_max 1.0000
_exptl_absorpt_correction_T_min 0.8228
_exptl_absorpt_correction_type empirical
_exptl_absorpt_process_details 'SADABS (Sheldrick, 1996)'
_exptl_crystal_colour colorless
_exptl_crystal_density_diffrn 1.528
_exptl_crystal_description block
_exptl_crystal_F_000 312
_exptl_crystal_size_max 0.21
_exptl_crystal_size_mid 0.18
_exptl_crystal_size_min 0.10
_refine_diff_density_max 0.362
_refine_diff_density_min -0.299
_refine_diff_density_rms 0.064
_refine_ls_extinction_method none
_refine_ls_goodness_of_fit_ref 0.574
_refine_ls_hydrogen_treatment constr
_refine_ls_matrix_type full
_refine_ls_number_parameters 181
_refine_ls_number_reflns 2992
_refine_ls_number_restraints 0
_refine_ls_restrained_S_all 0.574
_refine_ls_R_factor_all 0.0511
_refine_ls_R_factor_gt 0.0463
_refine_ls_shift/su_max 0.000
_refine_ls_shift/su_mean 0.000
_refine_ls_structure_factor_coef Fsqd
_refine_ls_weighting_details 'calc w=1/[\s^2^(Fo^2^)+(0.1312P)^2^+2.5126P] where P=(Fo^2^+2Fc^2^)/3'
_refine_ls_weighting_scheme calc
_refine_ls_wR_factor_gt 0.1250
_refine_ls_wR_factor_ref 0.1333
_reflns_number_gt 2747
_reflns_number_total 2992
_reflns_threshold_expression >2sigma(I)
_cod_data_source_file jo300250x_si_002.cif
_cod_data_source_block 3a
_cod_database_code 4027156

loop_
_symmetry_equiv_pos_as_xyz
'x, y, z'
'-x, -y, -z'

loop_
_atom_site_label
_atom_site_type_symbol
_atom_site_fract_x
_atom_site_fract_y
_atom_site_fract_z
_atom_site_U_iso_or_equiv
_atom_site_adp_type
_atom_site_occupancy
_atom_site_symmetry_multiplicity
_atom_site_calc_flag
_atom_site_refinement_flags
S1A S 0.14022(8) 0.82937(7) 0.79609(5) 0.02592(16) Uani 1 1 d .
S1 S -0.41206(8) 0.20234(7) 0.45406(5) 0.02834(17) Uani 1 1 d .
O1 O -0.1094(2) 0.6053(2) 0.62297(14) 0.0308(4) Uani 1 1 d .
O1A O 0.3741(2) 1.1943(2) 1.03096(14) 0.0282(4) Uani 1 1 d .
C3A C -0.0087(3) 0.9910(3) 0.82229(18) 0.0226(4) Uani 1 1 d .
N1A N 0.3112(3) 0.9457(2) 0.89602(16) 0.0254(4) Uani 1 1 d .
H1AA H 0.4233 0.9093 0.9098 0.031 Uiso 1 1 calc R
C1A C 0.2666(3) 1.0974(3) 0.95348(17) 0.0224(4) Uani 1 1 d .
C7A C -0.0224(3) 1.2667(3) 0.94343(19) 0.0269(5) Uani 1 1 d .
H7AA H 0.0335 1.3579 1.0029 0.032 Uiso 1 1 calc R
N1 N -0.2206(3) 0.3599(2) 0.49197(16) 0.0268(4) Uani 1 1 d .
H1A H -0.1180 0.3647 0.4524 0.032 Uiso 1 1 calc R
C4A C -0.1901(3) 0.9951(3) 0.7668(2) 0.0277(5) Uani 1 1 d .
H4AA H -0.2464 0.9041 0.7073 0.033 Uiso 1 1 calc R
C1 C -0.2345(3) 0.4784(3) 0.58682(18) 0.0242(4) Uani 1 1 d .
C2 C -0.4175(3) 0.4342(3) 0.63482(18) 0.0242(4) Uani 1 1 d .
C7 C -0.4813(4) 0.5184(3) 0.7357(2) 0.0294(5) Uani 1 1 d .
H7A H -0.4028 0.6148 0.7815 0.035 Uiso 1 1 calc R
C2A C 0.0748(3) 1.1253(3) 0.90860(18) 0.0223(4) Uani 1 1 d .
C3 C -0.5308(3) 0.2907(3) 0.56957(19) 0.0250(4) Uani 1 1 d .
C6A C -0.2021(4) 1.2718(3) 0.8896(2) 0.0311(5) Uani 1 1 d .
H6AA H -0.2706 1.3674 0.9120 0.037 Uiso 1 1 calc R
C6 C -0.6599(4) 0.4584(3) 0.7668(2) 0.0337(5) Uani 1 1 d .
H6A H -0.7035 0.5115 0.8362 0.040 Uiso 1 1 calc R
C4 C -0.7161(4) 0.2323(3) 0.5983(2) 0.0307(5) Uani 1 1 d .
H4A H -0.7955 0.1368 0.5520 0.037 Uiso 1 1 calc R
C5A C -0.2835(3) 1.1365(3) 0.8022(2) 0.0306(5) Uani 1 1 d .
H5AA H -0.4070 1.1424 0.7662 0.037 Uiso 1 1 calc R
C5 C -0.7794(4) 0.3190(3) 0.6971(2) 0.0334(5) Uani 1 1 d .
H5A H -0.9057 0.2838 0.7182 0.040 Uiso 1 1 calc R

loop_
_atom_site_aniso_label
_atom_site_aniso_U_11
_atom_site_aniso_U_22
_atom_site_aniso_U_33
_atom_site_aniso_U_23
_atom_site_aniso_U_13
_atom_site_aniso_U_12
S1A 0.0232(3) 0.0275(3) 0.0240(3) -0.0007(2) -0.0035(2) 0.0040(2)
S1 0.0261(3) 0.0265(3) 0.0279(3) -0.0021(2) 0.0017(2) -0.0010(2)
O1 0.0231(8) 0.0335(9) 0.0292(8) -0.0055(7) 0.0018(6) -0.0023(6)
O1A 0.0242(8) 0.0298(8) 0.0263(8) -0.0027(6) -0.0054(6) 0.0048(6)
C3A 0.0193(9) 0.0257(10) 0.0229(10) 0.0066(8) 0.0006(8) 0.0015(8)
N1A 0.0190(8) 0.0285(9) 0.0261(9) -0.0006(7) -0.0035(7) 0.0052(7)
C1A 0.0199(10) 0.0268(10) 0.0197(9) 0.0037(8) 0.0010(7) 0.0023(8)
C7A 0.0273(11) 0.0267(11) 0.0264(11) 0.0049(8) 0.0004(8) 0.0043(8)
N1 0.0212(9) 0.0293(9) 0.0256(9) -0.0020(7) 0.0035(7) -0.0008(7)
C4A 0.0229(10) 0.0328(12) 0.0275(11) 0.0094(9) -0.0032(8) 0.0005(8)
C1 0.0214(10) 0.0267(10) 0.0232(10) 0.0017(8) 0.0002(8) 0.0049(8)
C2 0.0250(10) 0.0257(10) 0.0230(10) 0.0059(8) 0.0011(8) 0.0067(8)
C7 0.0353(12) 0.0291(11) 0.0254(11) 0.0062(9) 0.0038(9) 0.0095(9)
C2A 0.0198(9) 0.0257(10) 0.0217(10) 0.0069(8) 0.0007(7) 0.0017(8)
C3 0.0240(10) 0.0265(10) 0.0266(10) 0.0081(8) 0.0036(8) 0.0064(8)
C6A 0.0278(11) 0.0323(12) 0.0372(13) 0.0120(10) 0.0043(10) 0.0106(9)
C6 0.0427(14) 0.0336(12) 0.0317(12) 0.0130(10) 0.0167(10) 0.0162(10)
C4 0.0284(11) 0.0282(11) 0.0365(12) 0.0111(9) 0.0011(9) 0.0010(9)
C5A 0.0212(10) 0.0385(13) 0.0351(12) 0.0151(10) -0.0014(9) 0.0049(9)
C5 0.0293(11) 0.0366(13) 0.0419(14) 0.0205(11) 0.0126(10) 0.0090(10)

loop_
_atom_type_symbol
_atom_type_description
_atom_type_scat_dispersion_real
_atom_type_scat_dispersion_imag
_atom_type_scat_source
C C 0.0033 0.0016 'International Tables Vol C Tables 4.2.6.8 and 6.1.1.4'
H H 0.0000 0.0000 'International Tables Vol C Tables 4.2.6.8 and 6.1.1.4'
N N 0.0061 0.0033 'International Tables Vol C Tables 4.2.6.8 and 6.1.1.4'
O O 0.0106 0.0060 'International Tables Vol C Tables 4.2.6.8 and 6.1.1.4'
S S 0.1246 0.1234 'International Tables Vol C Tables 4.2.6.8 and 6.1.1.4'

loop_
_geom_angle_atom_site_label_1
_geom_angle_atom_site_label_2
_geom_angle_atom_site_label_3
_geom_angle
N1A S1A C3A 90.24(10)
N1 S1 C3 90.47(10)
C2A C3A C4A 121.4(2)
C2A C3A S1A 111.51(16)
C4A C3A S1A 127.12(18)
C1A N1A S1A 116.83(15)
C1A N1A H1AA 121.6
S1A N1A H1AA 121.6
O1A C1A N1A 124.32(19)
O1A C1A C2A 127.0(2)
N1A C1A C2A 108.72(18)
C6A C7A C2A 118.6(2)
C6A C7A H7AA 120.7
C2A C7A H7AA 120.7
C1 N1 S1 116.29(16)
C1 N1 H1A 121.9
S1 N1 H1A 121.9
C5A C4A C3A 117.2(2)
C5A C4A H4AA 121.4
C3A C4A H4AA 121.4
O1 C1 N1 123.8(2)
O1 C1 C2 127.1(2)
N1 C1 C2 109.12(19)
C3 C2 C7 120.5(2)
C3 C2 C1 112.63(19)
C7 C2 C1 126.8(2)
C6 C7 C2 118.4(2)
C6 C7 H7A 120.8
C2 C7 H7A 120.8
C3A C2A C7A 120.5(2)
C3A C2A C1A 112.64(19)
C7A C2A C1A 126.8(2)
C2 C3 C4 121.5(2)
C2 C3 S1 111.40(16)
C4 C3 S1 127.10(19)
C7A C6A C5A 120.2(2)
C7A C6A H6AA 119.9
C5A C6A H6AA 119.9
C7 C6 C5 120.8(2)
C7 C6 H6A 119.6
C5 C6 H6A 119.6
C5 C4 C3 117.3(2)
C5 C4 H4A 121.3
C3 C4 H4A 121.3
C4A C5A C6A 122.1(2)
C4A C5A H5AA 119.0
C6A C5A H5AA 119.0
C4 C5 C6 121.3(2)
C4 C5 H5A 119.4
C6 C5 H5A 119.4

loop_
_geom_bond_atom_site_label_1
_geom_bond_atom_site_label_2
_geom_bond_distance
S1A N1A 1.699(2)
S1A C3A 1.740(2)
S1 N1 1.694(2)
S1 C3 1.738(2)
O1 C1 1.246(3)
O1A C1A 1.244(3)
C3A C2A 1.392(3)
C3A C4A 1.401(3)
N1A C1A 1.356(3)
N1A H1AA 0.8800
C1A C2A 1.466(3)
C7A C6A 1.383(3)
C7A C2A 1.392(3)
C7A H7AA 0.9500
N1 C1 1.358(3)
N1 H1A 0.8800
C4A C5A 1.378(3)
C4A H4AA 0.9500
C1 C2 1.457(3)
C2 C3 1.388(3)
C2 C7 1.400(3)
C7 C6 1.371(4)
C7 H7A 0.9500
C3 C4 1.398(3)
C6A C5A 1.401(4)
C6A H6AA 0.9500
C6 C5 1.409(4)
C6 H6A 0.9500
C4 C5 1.384(4)
C4 H4A 0.9500
C5A H5AA 0.9500
C5 H5A 0.9500

loop_
_geom_torsion_atom_site_label_1
_geom_torsion_atom_site_label_2
_geom_torsion_atom_site_label_3
_geom_torsion_atom_site_label_4
_geom_torsion
N1A S1A C3A C2A -1.85(17)
N1A S1A C3A C4A 177.8(2)
C3A S1A N1A C1A 2.45(18)
S1A N1A C1A O1A 177.92(18)
S1A N1A C1A C2A -2.3(2)
C3 S1 N1 C1 0.22(18)
C2A C3A C4A C5A -0.8(3)
S1A C3A C4A C5A 179.62(17)
S1 N1 C1 O1 -177.09(18)
S1 N1 C1 C2 1.4(2)
O1 C1 C2 C3 175.6(2)
N1 C1 C2 C3 -2.8(3)
O1 C1 C2 C7 -5.4(4)
N1 C1 C2 C7 176.2(2)
C3 C2 C7 C6 -1.6(3)
C1 C2 C7 C6 179.5(2)
C4A C3A C2A C7A 1.1(3)
S1A C3A C2A C7A -179.25(17)
C4A C3A C2A C1A -178.68(19)
S1A C3A C2A C1A 1.0(2)
C6A C7A C2A C3A -0.8(3)
C6A C7A C2A C1A 179.0(2)
O1A C1A C2A C3A -179.4(2)
N1A C1A C2A C3A 0.7(3)
O1A C1A C2A C7A 0.8(4)
N1A C1A C2A C7A -179.0(2)
C7 C2 C3 C4 4.0(3)
C1 C2 C3 C4 -176.9(2)
C7 C2 C3 S1 -176.03(17)
C1 C2 C3 S1 3.0(2)
N1 S1 C3 C2 -1.89(17)
N1 S1 C3 C4 178.0(2)
C2A C7A C6A C5A 0.2(4)
C2 C7 C6 C5 -2.2(3)
C2 C3 C4 C5 -2.5(3)
S1 C3 C4 C5 177.55(18)
C3A C4A C5A C6A 0.2(4)
C7A C6A C5A C4A 0.1(4)
C3 C4 C5 C6 -1.3(3)
C7 C6 C5 C4 3.7(4)
